data_4132357
loop_
_publ_author_name
'Zhang, Jiajing'
'Zhang, Wentao'
'Xu, Minghui'
'Zhang, Yang'
'Fu, Xuefeng'
'Fang, Huayi'

_publ_section_title
;
 Production of Formamides from CO and Amines Induced by Porphyrin
 Rhodium(II) Metalloradical.
;
_journal_issue 21
_journal_name_full 'Journal of the American Chemical Society'
_journal_page_first 6656
_journal_page_last 6660
_journal_paper_doi 10.1021/jacs.8b03029
_journal_volume 140
_journal_year 2018
_chemical_formula_moiety 'C52 H44 N5 O2 Rh'
_chemical_formula_sum 'C52 H44 N5 O2 Rh'
_chemical_formula_weight 873.83
_space_group_crystal_system triclinic
_space_group_IT_number 2
_space_group_name_Hall '-P 1'
_space_group_name_H-M_alt 'P -1'
_atom_sites_solution_hydrogens mixed
_atom_sites_solution_primary direct
_audit_creation_date 2015-06-12
_audit_creation_method
;
Olex2 1.2
(compiled 2015.01.26 svn.r3150 for OlexSys, GUI svn.r4998)
;
_cell_angle_alpha 62.96(3)
_cell_angle_beta 75.66(3)
_cell_angle_gamma 68.08(3)
_cell_formula_units_Z 1
_cell_length_a 9.813(2)
_cell_length_b 11.262(2)
_cell_length_c 11.590(2)
_cell_measurement_reflns_used 4007
_cell_measurement_temperature 173.1500
_cell_measurement_theta_max 27.4836
_cell_measurement_theta_min 2.1298
_cell_volume 1053.6(5)
_computing_cell_refinement 'CrystalClear (Rigaku Inc., 2007)'
_computing_data_collection 'CrystalClear (Rigaku Inc., 2007)'
_computing_data_reduction 'CrystalClear (Rigaku Inc., 2007)'
_computing_molecular_graphics 'Olex2 (Dolomanov et al., 2009)'
_computing_publication_material 'CIFTAB (Sheldrick, 2013)'
_computing_structure_refinement 'SHELXL (Sheldrick, 2014)'
_computing_structure_solution
;
'SHELXT (Sheldrick, 2014)'
;
_diffrn_ambient_temperature 173.1500
_diffrn_detector_area_resol_mean 28.5714
_diffrn_measured_fraction_theta_full 0.996
_diffrn_measured_fraction_theta_max 0.995
_diffrn_measurement_details
;
scan:
	Number of images: 360
	           Slice: -110.0000 - 70.0000
	     Image width: 0.5000
	        Exp time: 10.0000
	   Rotation axis: Omega
	           Omega: 0.0000
	             Chi: 45.0000
	             Phi: 270.0000
	             XTD: 40.0977
	          2theta: -19.8472
scan:
	Number of images: 360
	           Slice: -110.0000 - 70.0000
	     Image width: 0.5000
	        Exp time: 10.0000
	   Rotation axis: Omega
	           Omega: 0.0000
	             Chi: 45.0000
	             Phi: 90.0000
	             XTD: 40.0977
	          2theta: -19.8472
scan:
	Number of images: 344
	           Slice: -110.0000 - 62.0000
	     Image width: 0.5000
	        Exp time: 10.0000
	   Rotation axis: Omega
	           Omega: 0.0000
	             Chi: 45.0000
	             Phi: 0.0000
	             XTD: 40.0977
	          2theta: -19.8472
;
_diffrn_measurement_device
;
Saturn724+ (2x2 bin mode)
;
_diffrn_measurement_device_details
;
AFC10: Fixed Chi 2 circle
;
_diffrn_measurement_device_type 'Saturn724+ CCD'
_diffrn_measurement_method '\w scans at fixed \c = 45\%'
_diffrn_orient_matrix_type d*Trek
_diffrn_orient_matrix_UB_11 0.0132
_diffrn_orient_matrix_UB_12 -0.0191
_diffrn_orient_matrix_UB_13 0.1079
_diffrn_orient_matrix_UB_21 -0.1023
_diffrn_orient_matrix_UB_22 -0.0065
_diffrn_orient_matrix_UB_23 -0.0209
_diffrn_orient_matrix_UB_31 0.0510
_diffrn_orient_matrix_UB_32 -0.0775
_diffrn_orient_matrix_UB_33 -0.0294
_diffrn_radiation_detector CCD
_diffrn_radiation_monochromator 'Graphite Monochromator'
_diffrn_radiation_type MoK\a
_diffrn_radiation_wavelength 0.71073
_diffrn_reflns_av_R_equivalents 0.0339
_diffrn_reflns_av_unetI/netI 0.0353
_diffrn_reflns_Laue_measured_fraction_full 0.996
_diffrn_reflns_Laue_measured_fraction_max 0.995
_diffrn_reflns_limit_h_max 12
_diffrn_reflns_limit_h_min -12
_diffrn_reflns_limit_k_max 14
_diffrn_reflns_limit_k_min -14
_diffrn_reflns_limit_l_max 15
_diffrn_reflns_limit_l_min -14
_diffrn_reflns_number 13251
_diffrn_reflns_point_group_measured_fraction_full 0.996
_diffrn_reflns_point_group_measured_fraction_max 0.995
_diffrn_reflns_theta_full 25.242
_diffrn_reflns_theta_max 27.464
_diffrn_reflns_theta_min 2.588
_diffrn_source 'Sealed Tube'
_diffrn_source_current 30.0000
_diffrn_source_power 1.5000
_diffrn_source_voltage 50.0000
_exptl_absorpt_coefficient_mu 0.454
_exptl_absorpt_correction_T_max 1.0000
_exptl_absorpt_correction_T_min 0.8929
_exptl_absorpt_correction_type multi-scan
_exptl_absorpt_process_details 'CrystalClear (Rigaku Inc., 2007)'
_exptl_crystal_colour red
_exptl_crystal_colour_primary red
_exptl_crystal_density_diffrn 1.377
_exptl_crystal_description plate
_exptl_crystal_F_000 452
_exptl_crystal_size_max 0.36
_exptl_crystal_size_mid 0.22
_exptl_crystal_size_min 0.07
_refine_diff_density_max 0.824
_refine_diff_density_min -0.674
_refine_diff_density_rms 0.068
_refine_ls_extinction_method none
_refine_ls_goodness_of_fit_ref 1.146
_refine_ls_hydrogen_treatment constr
_refine_ls_matrix_type full
_refine_ls_number_parameters 323
_refine_ls_number_reflns 4803
_refine_ls_number_restraints 183
_refine_ls_restrained_S_all 1.139
_refine_ls_R_factor_all 0.0416
_refine_ls_R_factor_gt 0.0412
_refine_ls_shift/su_max 0.001
_refine_ls_shift/su_mean 0.000
_refine_ls_structure_factor_coef Fsqd
_refine_ls_weighting_details 'w=1/[\s^2^(Fo^2^)+(0.0252P)^2^+1.2861P] where P=(Fo^2^+2Fc^2^)/3'
_refine_ls_weighting_scheme calc
_refine_ls_wR_factor_gt 0.0943
_refine_ls_wR_factor_ref 0.0946
_reflns_Friedel_coverage 0.000
_reflns_number_gt 4770
_reflns_number_total 4803
_reflns_threshold_expression 'I > 2\s(I)'
_cod_data_source_file ja8b03029_si_003.cif
_cod_data_source_block (TPP)RhCONHPr
_cod_database_code 4132357
_shelx_space_group_comment
;
The symmetry employed for this shelxl refinement is uniquely defined
by the following loop, which should always be used as a source of
symmetry information in preference to the above space-group names.
They are only intended as comments.
;
_diffrn_number_total 4811
_olex2_refinement_description
;
1. Fixed Uiso
 At 1.2 times of:
  All C(H) groups, All C(H,H) groups, All N(H) groups
 At 1.5 times of:
  All C(H,H,H) groups
2. Restrained distances
 N3-C23 = N3-C24
 1.47 with sigma of 0.01
 O1-C23
 1.23 with sigma of 0.01
3. Uiso/Uaniso restraints and constraints
N3 \\sim C24 \\sim C23 \\sim O1 \\sim C27 \\sim C25 \\sim C28 \\sim C26 \\sim
C29 \\sim C30 \\sim O2: within 1.7A with sigma of 0.02 and sigma for terminal
atoms of 0.04
Uanis(C24) \\sim Ueq, Uanis(C25) \\sim Ueq, Uanis(C26) \\sim Ueq, Uanis(C29)
\\sim Ueq, Uanis(C30) \\sim Ueq, Uanis(N3) \\sim Ueq, Uanis(C23) \\sim Ueq,
Uanis(O1) \\sim Ueq, Uanis(C27) \\sim Ueq, Uanis(C28) \\sim Ueq, Uanis(O2)
\\sim Ueq: with sigma of 0.01 and sigma for terminal atoms of 0.02
4. Others
 Fixed Sof: N3(0.5) H3(0.5) C24(0.5) H24A(0.5) H24B(0.5) C23(0.5) O1(0.5)
 C27(0.5) H27A(0.5) H27B(0.5) C25(0.5) H25A(0.5) H25B(0.5) C28(0.5) H28A(0.5)
 H28B(0.5) C26(0.5) H26A(0.5) H26B(0.5) H26C(0.5) C29(0.5) H29A(0.5) H29B(0.5)
 C30(0.5) H30A(0.5) H30B(0.5) O2(0.5)
5.a Riding coordinates:
 N3(H3)
5.b Secondary CH2 refined with riding coordinates:
 C24(H24A,H24B), C27(H27A,H27B), C25(H25A,H25B), C28(H28A,H28B), C29(H29A,
 H29B), C30(H30A,H30B)
5.c Aromatic/amide H refined with riding coordinates:
 C2(H2), C0AA(H0AA), C13(H13), C14(H14), C11(H11), C8(H8), C22(H22), C20(H20),
 C7(H7), C18(H18), C10(H10), C19(H19), C21(H21), C9(H9)
5.d Idealised Me refined as rotating group:
 C26(H26A,H26B,H26C)
;
_shelx_shelxl_version_number 2014/7
_olex2_submission_special_instructions 'No special instructions were received'

loop_
_space_group_symop_operation_xyz
'x, y, z'
'-x, -y, -z'

loop_
_atom_site_label
_atom_site_type_symbol
_atom_site_fract_x
_atom_site_fract_y
_atom_site_fract_z
_atom_site_U_iso_or_equiv
_atom_site_adp_type
_atom_site_occupancy
_atom_site_site_symmetry_order
_atom_site_calc_flag
_atom_site_refinement_flags_posn
_atom_site_refinement_flags_adp
_atom_site_refinement_flags_occupancy
_atom_site_disorder_assembly
_atom_site_disorder_group
Rh1 Rh 0.5000 0.5000 0.5000 0.02604(9) Uani 1 2 d S T P . .
N2 N 0.3753(2) 0.3923(2) 0.4975(2) 0.0278(4) Uani 1 1 d . . . . .
N1 N 0.6289(2) 0.4734(2) 0.3417(2) 0.0293(4) Uani 1 1 d . . . . .
C17 C 0.0775(3) 0.3430(3) 0.7794(2) 0.0289(5) Uani 1 1 d . . . . .
C15 C 0.2577(3) 0.3593(3) 0.5854(2) 0.0295(5) Uani 1 1 d . . . . .
C6 C 0.5177(3) 0.2535(3) 0.2342(3) 0.0321(5) Uani 1 1 d . . . . .
C5 C 0.5109(3) 0.3310(3) 0.3128(2) 0.0296(5) Uani 1 1 d . . . . .
C2 C 0.8149(3) 0.4728(3) 0.1760(3) 0.0360(6) Uani 1 1 d . . . . .
H2 H 0.8975 0.4904 0.1194 0.043 Uiso 1 1 calc R . . . .
C12 C 0.3997(3) 0.3286(3) 0.4140(2) 0.0291(5) Uani 1 1 d . . . . .
N3 N 0.7600(10) 0.2644(10) 0.5876(10) 0.053(2) Uani 0.5 1 d D U . A 1
H3 H 0.8051 0.3201 0.5806 0.063 Uiso 0.5 1 d R . . A 1
C1AA C 0.6175(3) 0.3980(3) 0.2802(2) 0.0307(5) Uani 1 1 d . . . . .
C24 C 0.8480(18) 0.1178(14) 0.6564(17) 0.069(3) Uani 0.5 1 d D U . A 1
H24A H 0.8202 0.0892 0.7492 0.083 Uiso 0.5 1 calc R . . A 1
H24B H 0.9517 0.1118 0.6409 0.083 Uiso 0.5 1 calc R . . A 1
C16 C 0.2002(3) 0.3980(3) 0.6902(2) 0.0294(5) Uani 1 1 d . . . . .
C0AA C 0.7353(3) 0.3971(3) 0.1778(3) 0.0366(6) Uani 1 1 d . . . . .
H0AA H 0.7532 0.3523 0.1227 0.044 Uiso 1 1 calc R . . . .
C23 C 0.6098(9) 0.3113(11) 0.6281(9) 0.035(2) Uani 0.5 1 d D U . A 1
C1 C 0.7479(3) 0.5217(3) 0.2785(2) 0.0302(5) Uani 1 1 d . . . . .
C13 C 0.2925(3) 0.2557(3) 0.4497(3) 0.0348(6) Uani 1 1 d . . . . .
H13 H 0.2839 0.2055 0.4079 0.042 Uiso 1 1 calc R . . . .
C14 C 0.2066(3) 0.2733(3) 0.5550(3) 0.0340(6) Uani 1 1 d . . . . .
H14 H 0.1289 0.2367 0.5995 0.041 Uiso 1 1 calc R . . . .
C11 C 0.4555(3) 0.3228(3) 0.1171(3) 0.0394(6) Uani 1 1 d . . . . .
H11 H 0.4088 0.4187 0.0869 0.047 Uiso 1 1 calc R . . . .
C8 C 0.5900(5) 0.0401(4) 0.2045(4) 0.0670(11) Uani 1 1 d . . . . .
H8 H 0.6356 -0.0560 0.2346 0.080 Uiso 1 1 calc R . . . .
C22 C 0.1069(3) 0.2355(3) 0.9003(3) 0.0402(6) Uani 1 1 d . . . . .
H22 H 0.2011 0.2009 0.9270 0.048 Uiso 1 1 calc R . . . .
C20 C -0.1435(4) 0.2308(4) 0.9445(3) 0.0459(7) Uani 1 1 d . . . . .
H20 H -0.2170 0.1928 0.9995 0.055 Uiso 1 1 calc R . . . .
C7 C 0.5844(4) 0.1115(3) 0.2775(3) 0.0481(8) Uani 1 1 d . . . . .
H7 H 0.6260 0.0629 0.3563 0.058 Uiso 1 1 calc R . . . .
O1 O 0.5566(5) 0.2409(5) 0.7307(4) 0.0443(10) Uani 0.5 1 d D U . A 1
C18 C -0.0647(3) 0.3941(3) 0.7435(3) 0.0417(7) Uani 1 1 d . . . . .
H18 H -0.0870 0.4669 0.6628 0.050 Uiso 1 1 calc R . . . .
C10 C 0.4619(4) 0.2511(4) 0.0440(3) 0.0492(8) Uani 1 1 d . . . . .
H10 H 0.4208 0.2989 -0.0351 0.059 Uiso 1 1 calc R . . . .
C19 C -0.1740(3) 0.3377(4) 0.8265(3) 0.0483(8) Uani 1 1 d . . . . .
H19 H -0.2690 0.3733 0.8012 0.058 Uiso 1 1 calc R . . . .
C21 C -0.0028(4) 0.1789(4) 0.9821(3) 0.0485(7) Uani 1 1 d . . . . .
H21 H 0.0185 0.1056 1.0627 0.058 Uiso 1 1 calc R . . . .
C9 C 0.5291(4) 0.1101(4) 0.0890(4) 0.0587(9) Uani 1 1 d . . . . .
H9 H 0.5332 0.0616 0.0407 0.070 Uiso 1 1 calc R . . . .
C27 C 0.6141(8) 0.1706(8) 0.7107(7) 0.0498(15) Uani 0.5 1 d . U . A 2
H27A H 0.5426 0.1894 0.7796 0.060 Uiso 0.5 1 calc R . . A 2
H27B H 0.5677 0.1489 0.6609 0.060 Uiso 0.5 1 calc R . . A 2
C25 C 0.8257(10) 0.0158(9) 0.6117(9) 0.074(2) Uani 0.5 1 d . U . A 1
H25A H 0.7224 0.0206 0.6262 0.089 Uiso 0.5 1 calc R . . A 1
H25B H 0.8570 0.0404 0.5196 0.089 Uiso 0.5 1 calc R . . A 1
C28 C 0.7392(8) 0.0567(9) 0.7642(9) 0.075(2) Uani 0.5 1 d . U . A 2
H28A H 0.7390 -0.0264 0.7583 0.090 Uiso 0.5 1 calc R . . A 2
H28B H 0.7393 0.0365 0.8550 0.090 Uiso 0.5 1 calc R . . A 2
C26 C 0.9189(12) -0.1314(10) 0.6916(11) 0.097(3) Uani 0.5 1 d . U . A 1
H26A H 0.9350 -0.1914 0.6484 0.145 Uiso 0.5 1 calc GR . . A 1
H26B H 0.8681 -0.1670 0.7763 0.145 Uiso 0.5 1 calc GR . . A 1
H26C H 1.0121 -0.1282 0.7003 0.145 Uiso 0.5 1 calc GR . . A 1
C29 C 0.8765(17) 0.1031(16) 0.6822(15) 0.066(3) Uani 0.5 1 d . U . A 2
H29A H 0.9293 0.1174 0.7331 0.080 Uiso 0.5 1 calc R . . A 2
H29B H 0.9435 0.0347 0.6488 0.080 Uiso 0.5 1 calc R . . A 2
C30 C 0.8086(13) 0.2383(15) 0.5738(15) 0.056(3) Uani 0.5 1 d . U . A 2
H30A H 0.8640 0.3037 0.5472 0.068 Uiso 0.5 1 calc R . . A 2
H30B H 0.8052 0.2226 0.4991 0.068 Uiso 0.5 1 calc R . . A 2
O2 O 0.6640(7) 0.2892(7) 0.6285(7) 0.0318(13) Uani 0.5 1 d . U . A 2

loop_
_atom_site_aniso_label
_atom_site_aniso_U_11
_atom_site_aniso_U_22
_atom_site_aniso_U_33
_atom_site_aniso_U_23
_atom_site_aniso_U_13
_atom_site_aniso_U_12
Rh1 0.03167(15) 0.02580(15) 0.02784(15) -0.01579(11) -0.00697(11) -0.00728(11)
N2 0.0362(11) 0.0271(10) 0.0273(10) -0.0146(9) -0.0060(8) -0.0106(9)
N1 0.0398(12) 0.0280(11) 0.0285(11) -0.0159(9) -0.0050(9) -0.0121(9)
C17 0.0340(13) 0.0283(12) 0.0311(13) -0.0173(11) -0.0036(10) -0.0090(10)
C15 0.0368(13) 0.0293(12) 0.0277(12) -0.0133(10) -0.0077(10) -0.0103(11)
C6 0.0426(14) 0.0325(13) 0.0329(13) -0.0200(11) -0.0041(11) -0.0146(11)
C5 0.0422(14) 0.0257(12) 0.0288(12) -0.0156(10) -0.0079(10) -0.0099(11)
C2 0.0431(15) 0.0399(15) 0.0349(14) -0.0237(12) 0.0010(11) -0.0148(12)
C12 0.0396(14) 0.0257(12) 0.0304(13) -0.0151(10) -0.0094(10) -0.0099(10)
N3 0.057(6) 0.045(4) 0.049(4) -0.009(3) -0.003(4) -0.020(4)
C1AA 0.0431(14) 0.0279(12) 0.0288(12) -0.0165(10) -0.0068(11) -0.0101(11)
C24 0.055(6) 0.066(5) 0.074(6) -0.019(4) -0.009(4) -0.016(4)
C16 0.0343(13) 0.0283(12) 0.0304(13) -0.0141(11) -0.0055(10) -0.0101(10)
C0AA 0.0465(16) 0.0388(15) 0.0361(14) -0.0254(12) -0.0008(12) -0.0138(12)
C23 0.038(5) 0.038(4) 0.036(3) -0.021(3) -0.006(3) -0.009(4)
C1 0.0373(13) 0.0291(13) 0.0295(12) -0.0158(11) -0.0042(10) -0.0100(11)
C13 0.0492(16) 0.0333(14) 0.0341(14) -0.0181(12) -0.0075(12) -0.0173(12)
C14 0.0431(15) 0.0349(14) 0.0343(14) -0.0171(12) -0.0043(11) -0.0183(12)
C11 0.0526(17) 0.0359(15) 0.0394(15) -0.0220(13) -0.0125(13) -0.0096(13)
C8 0.108(3) 0.0381(18) 0.069(2) -0.0357(18) -0.033(2) -0.0034(19)
C22 0.0389(15) 0.0441(16) 0.0352(15) -0.0137(13) -0.0059(12) -0.0112(13)
C20 0.0492(17) 0.058(2) 0.0496(18) -0.0364(16) 0.0119(14) -0.0286(15)
C7 0.072(2) 0.0349(15) 0.0456(17) -0.0221(14) -0.0199(16) -0.0077(15)
O1 0.055(3) 0.038(2) 0.034(2) -0.0092(19) -0.0034(19) -0.015(2)
C18 0.0380(15) 0.0435(16) 0.0436(16) -0.0162(13) -0.0123(12) -0.0088(13)
C10 0.0566(19) 0.058(2) 0.0522(19) -0.0362(17) -0.0186(15) -0.0109(16)
C19 0.0361(15) 0.065(2) 0.057(2) -0.0343(18) -0.0030(14) -0.0178(15)
C21 0.0560(19) 0.0478(18) 0.0377(16) -0.0122(14) -0.0003(14) -0.0207(15)
C9 0.079(2) 0.058(2) 0.069(2) -0.0475(19) -0.0195(19) -0.0156(18)
C27 0.042(3) 0.044(3) 0.054(4) -0.014(3) -0.002(3) -0.012(3)
C25 0.071(5) 0.072(5) 0.084(5) -0.038(4) -0.029(4) -0.004(4)
C28 0.050(4) 0.062(4) 0.088(5) -0.005(4) -0.009(4) -0.021(3)
C26 0.099(7) 0.083(6) 0.127(8) -0.058(6) -0.034(6) -0.013(5)
C29 0.050(6) 0.073(5) 0.056(6) -0.014(4) 0.002(4) -0.018(4)
C30 0.053(5) 0.062(5) 0.051(4) -0.021(4) -0.001(4) -0.020(4)
O2 0.029(3) 0.032(3) 0.036(2) -0.013(2) -0.005(2) -0.011(3)

loop_
_atom_type_symbol
_atom_type_description
_atom_type_scat_dispersion_real
_atom_type_scat_dispersion_imag
_atom_type_scat_source
C C 0.0033 0.0016 'International Tables Vol C Tables 4.2.6.8 and 6.1.1.4'
H H 0.0000 0.0000 'International Tables Vol C Tables 4.2.6.8 and 6.1.1.4'
N N 0.0061 0.0033 'International Tables Vol C Tables 4.2.6.8 and 6.1.1.4'
O O 0.0106 0.0060 'International Tables Vol C Tables 4.2.6.8 and 6.1.1.4'
Rh Rh -1.1178 0.9187 'International Tables Vol C Tables 4.2.6.8 and 6.1.1.4'

loop_
_geom_angle_atom_site_label_1
_geom_angle_atom_site_label_2
_geom_angle_atom_site_label_3
_geom_angle
_geom_angle_site_symmetry_1
_geom_angle_site_symmetry_3
N2 Rh1 N2 180.0 2_666 .
N2 Rh1 O2 90.36(19) 2_666 2_666
N2 Rh1 O2 89.64(19) . 2_666
N2 Rh1 O2 89.64(19) 2_666 .
N2 Rh1 O2 90.36(19) . .
N1 Rh1 N2 90.07(9) 2_666 2_666
N1 Rh1 N2 90.07(9) . .
N1 Rh1 N2 89.93(9) . 2_666
N1 Rh1 N2 89.93(9) 2_666 .
N1 Rh1 N1 180.0 2_666 .
N1 Rh1 O2 87.29(19) 2_666 2_666
N1 Rh1 O2 92.71(19) . 2_666
N1 Rh1 O2 87.29(19) . .
N1 Rh1 O2 92.71(19) 2_666 .
C23 Rh1 N2 96.3(3) . 2_666
C23 Rh1 N2 83.7(3) 2_666 2_666
C23 Rh1 N2 83.7(3) . .
C23 Rh1 N2 96.3(3) 2_666 .
C23 Rh1 N1 94.2(3) . .
C23 Rh1 N1 85.8(3) . 2_666
C23 Rh1 N1 85.8(3) 2_666 .
C23 Rh1 N1 94.2(3) 2_666 2_666
C23 Rh1 C23 180.0 . 2_666
O2 Rh1 O2 180.0 . 2_666
C15 N2 Rh1 126.57(16) . .
C12 N2 Rh1 126.35(17) . .
C12 N2 C15 106.9(2) . .
C1AA N1 Rh1 126.46(18) . .
C1 N1 Rh1 126.80(16) . .
C1 N1 C1AA 106.7(2) . .
C22 C17 C16 119.4(2) . .
C22 C17 C18 118.3(3) . .
C18 C17 C16 122.3(2) . .
N2 C15 C16 125.8(2) . .
N2 C15 C14 109.1(2) . .
C16 C15 C14 125.0(2) . .
C11 C6 C5 120.8(2) . .
C7 C6 C5 120.7(2) . .
C7 C6 C11 118.5(2) . .
C12 C5 C6 117.2(2) . .
C12 C5 C1AA 125.0(2) . .
C1AA C5 C6 117.7(2) . .
C0AA C2 H2 126.5 . .
C0AA C2 C1 107.1(2) . .
C1 C2 H2 126.5 . .
N2 C12 C5 126.1(2) . .
N2 C12 C13 109.0(2) . .
C5 C12 C13 124.8(2) . .
C24 N3 H3 109.8 . .
C23 N3 H3 110.4 . .
C23 N3 C24 120.1(11) . .
N1 C1AA C5 125.9(2) . .
N1 C1AA C0AA 109.1(2) . .
C5 C1AA C0AA 125.0(2) . .
N3 C24 H24A 109.1 . .
N3 C24 H24B 109.1 . .
N3 C24 C25 112.4(11) . .
H24A C24 H24B 107.9 . .
C25 C24 H24A 109.1 . .
C25 C24 H24B 109.1 . .
C15 C16 C17 117.2(2) . .
C15 C16 C1 125.0(2) . 2_666
C1 C16 C17 117.8(2) 2_666 .
C2 C0AA C1AA 107.7(2) . .
C2 C0AA H0AA 126.2 . .
C1AA C0AA H0AA 126.2 . .
N3 C23 Rh1 113.7(6) . .
O1 C23 Rh1 125.6(6) . .
O1 C23 N3 120.6(8) . .
N1 C1 C2 109.4(2) . .
N1 C1 C16 125.8(2) . 2_666
C16 C1 C2 124.7(2) 2_666 .
C12 C13 H13 126.2 . .
C14 C13 C12 107.6(2) . .
C14 C13 H13 126.2 . .
C15 C14 H14 126.3 . .
C13 C14 C15 107.3(2) . .
C13 C14 H14 126.3 . .
C6 C11 H11 119.6 . .
C6 C11 C10 120.9(3) . .
C10 C11 H11 119.6 . .
C7 C8 H8 119.9 . .
C9 C8 H8 119.9 . .
C9 C8 C7 120.3(3) . .
C17 C22 H22 119.7 . .
C17 C22 C21 120.5(3) . .
C21 C22 H22 119.7 . .
C19 C20 H20 120.2 . .
C19 C20 C21 119.6(3) . .
C21 C20 H20 120.2 . .
C6 C7 C8 120.5(3) . .
C6 C7 H7 119.7 . .
C8 C7 H7 119.7 . .
C17 C18 H18 119.6 . .
C19 C18 C17 120.7(3) . .
C19 C18 H18 119.6 . .
C11 C10 H10 120.2 . .
C9 C10 C11 119.6(3) . .
C9 C10 H10 120.2 . .
C20 C19 C18 120.5(3) . .
C20 C19 H19 119.8 . .
C18 C19 H19 119.8 . .
C22 C21 H21 119.9 . .
C20 C21 C22 120.3(3) . .
C20 C21 H21 119.9 . .
C8 C9 C10 120.3(3) . .
C8 C9 H9 119.9 . .
C10 C9 H9 119.9 . .
H27A C27 H27B 108.5 . .
C28 C27 H27A 110.2 . .
C28 C27 H27B 110.2 . .
C28 C27 O2 107.6(6) . .
O2 C27 H27A 110.2 . .
O2 C27 H27B 110.2 . .
C24 C25 H25A 110.3 . .
C24 C25 H25B 110.3 . .
H25A C25 H25B 108.5 . .
C26 C25 C24 107.3(7) . .
C26 C25 H25A 110.3 . .
C26 C25 H25B 110.3 . .
C27 C28 H28A 110.6 . .
C27 C28 H28B 110.6 . .
C27 C28 C29 105.9(8) . .
H28A C28 H28B 108.7 . .
C29 C28 H28A 110.6 . .
C29 C28 H28B 110.6 . .
C25 C26 H26A 109.5 . .
C25 C26 H26B 109.5 . .
C25 C26 H26C 109.5 . .
H26A C26 H26B 109.5 . .
H26A C26 H26C 109.5 . .
H26B C26 H26C 109.5 . .
C28 C29 H29A 111.3 . .
C28 C29 H29B 111.3 . .
H29A C29 H29B 109.2 . .
C30 C29 C28 102.6(10) . .
C30 C29 H29A 111.3 . .
C30 C29 H29B 111.3 . .
C29 C30 H30A 110.9 . .
C29 C30 H30B 110.9 . .
H30A C30 H30B 108.9 . .
O2 C30 C29 104.1(11) . .
O2 C30 H30A 110.9 . .
O2 C30 H30B 110.9 . .
C27 O2 Rh1 120.4(5) . .
C30 O2 Rh1 119.8(7) . .
C30 O2 C27 106.8(8) . .

loop_
_geom_bond_atom_site_label_1
_geom_bond_atom_site_label_2
_geom_bond_distance
_geom_bond_site_symmetry_2
Rh1 N2 2.032(2) .
Rh1 N2 2.032(2) 2_666
Rh1 N1 2.031(2) 2_666
Rh1 N1 2.031(2) .
Rh1 C23 2.024(9) 2_666
Rh1 C23 2.024(9) .
Rh1 O2 2.358(6) .
Rh1 O2 2.358(6) 2_666
N2 C15 1.379(3) .
N2 C12 1.378(3) .
N1 C1AA 1.378(3) .
N1 C1 1.372(3) .
C17 C16 1.503(4) .
C17 C22 1.382(4) .
C17 C18 1.387(4) .
C15 C16 1.393(3) .
C15 C14 1.440(3) .
C6 C5 1.499(3) .
C6 C11 1.383(4) .
C6 C7 1.374(4) .
C5 C12 1.388(4) .
C5 C1AA 1.394(4) .
C2 H2 0.9300 .
C2 C0AA 1.346(4) .
C2 C1 1.443(3) .
C12 C13 1.439(4) .
N3 H3 0.8600 .
N3 C24 1.480(9) .
N3 C23 1.405(7) .
C1AA C0AA 1.438(4) .
C24 H24A 0.9700 .
C24 H24B 0.9700 .
C24 C25 1.56(2) .
C16 C1 1.395(3) 2_666
C0AA H0AA 0.9300 .
C23 O1 1.208(8) .
C1 C16 1.394(3) 2_666
C13 H13 0.9300 .
C13 C14 1.350(4) .
C14 H14 0.9300 .
C11 H11 0.9300 .
C11 C10 1.390(4) .
C8 H8 0.9300 .
C8 C7 1.389(4) .
C8 C9 1.362(5) .
C22 H22 0.9300 .
C22 C21 1.387(4) .
C20 H20 0.9300 .
C20 C19 1.359(5) .
C20 C21 1.379(5) .
C7 H7 0.9300 .
C18 H18 0.9300 .
C18 C19 1.386(4) .
C10 H10 0.9300 .
C10 C9 1.366(5) .
C19 H19 0.9300 .
C21 H21 0.9300 .
C9 H9 0.9300 .
C27 H27A 0.9700 .
C27 H27B 0.9700 .
C27 C28 1.419(10) .
C27 O2 1.426(9) .
C25 H25A 0.9700 .
C25 H25B 0.9700 .
C25 C26 1.527(12) .
C28 H28A 0.9700 .
C28 H28B 0.9700 .
C28 C29 1.560(18) .
C26 H26A 0.9600 .
C26 H26B 0.9600 .
C26 H26C 0.9600 .
C29 H29A 0.9700 .
C29 H29B 0.9700 .
C29 C30 1.503(16) .
C30 H30A 0.9700 .
C30 H30B 0.9700 .
C30 O2 1.422(11) .

loop_
_geom_torsion_atom_site_label_1
_geom_torsion_atom_site_label_2
_geom_torsion_atom_site_label_3
_geom_torsion_atom_site_label_4
_geom_torsion
_geom_torsion_site_symmetry_4
Rh1 N2 C15 C16 2.1(4) .
Rh1 N2 C15 C14 -175.66(17) .
Rh1 N2 C12 C5 -2.7(4) .
Rh1 N2 C12 C13 176.16(17) .
Rh1 N1 C1AA C5 2.8(4) .
Rh1 N1 C1AA C0AA -176.14(18) .
Rh1 N1 C1 C2 176.33(18) .
Rh1 N1 C1 C16 -1.9(4) 2_666
N2 C15 C16 C17 -176.2(2) .
N2 C15 C16 C1 0.8(4) 2_666
N2 C15 C14 C13 -0.2(3) .
N2 C12 C13 C14 -1.1(3) .
N1 C1AA C0AA C2 -1.1(3) .
C17 C22 C21 C20 -1.0(5) .
C17 C18 C19 C20 -0.3(5) .
C15 N2 C12 C5 -177.9(2) .
C15 N2 C12 C13 1.0(3) .
C6 C5 C12 N2 179.6(2) .
C6 C5 C12 C13 1.0(4) .
C6 C5 C1AA N1 -179.7(2) .
C6 C5 C1AA C0AA -0.9(4) .
C6 C11 C10 C9 0.7(5) .
C5 C6 C11 C10 179.9(3) .
C5 C6 C7 C8 179.8(3) .
C5 C12 C13 C14 177.7(3) .
C5 C1AA C0AA C2 180.0(3) .
C12 N2 C15 C16 177.3(2) .
C12 N2 C15 C14 -0.5(3) .
C12 C5 C1AA N1 -0.7(4) .
C12 C5 C1AA C0AA 178.1(3) .
C12 C13 C14 C15 0.8(3) .
N3 C24 C25 C26 -178.7(11) .
C1AA N1 C1 C2 -1.2(3) .
C1AA N1 C1 C16 -179.4(3) 2_666
C1AA C5 C12 N2 0.6(4) .
C1AA C5 C12 C13 -178.0(3) .
C24 N3 C23 Rh1 -167.6(11) .
C24 N3 C23 O1 12.0(19) .
C16 C17 C22 C21 -177.2(3) .
C16 C17 C18 C19 177.8(3) .
C16 C15 C14 C13 -178.0(3) .
C0AA C2 C1 N1 0.5(3) .
C0AA C2 C1 C16 178.8(3) 2_666
C23 N3 C24 C25 81.0(17) .
C1 N1 C1AA C5 -179.7(3) .
C1 N1 C1AA C0AA 1.4(3) .
C1 C2 C0AA C1AA 0.3(3) .
C14 C15 C16 C17 1.3(4) .
C14 C15 C16 C1 178.3(3) 2_666
C11 C6 C5 C12 97.3(3) .
C11 C6 C5 C1AA -83.6(3) .
C11 C6 C7 C8 0.5(5) .
C11 C10 C9 C8 -0.3(6) .
C22 C17 C16 C15 104.8(3) .
C22 C17 C16 C1 -72.4(3) 2_666
C22 C17 C18 C19 -0.6(4) .
C7 C6 C5 C12 -82.0(4) .
C7 C6 C5 C1AA 97.2(3) .
C7 C6 C11 C10 -0.8(5) .
C7 C8 C9 C10 0.0(7) .
C18 C17 C16 C15 -73.5(3) .
C18 C17 C16 C1 109.3(3) 2_666
C18 C17 C22 C21 1.2(4) .
C19 C20 C21 C22 0.1(5) .
C21 C20 C19 C18 0.5(5) .
C9 C8 C7 C6 -0.1(6) .
C27 C28 C29 C30 -7.9(15) .
C28 C27 O2 Rh1 173.8(6) .
C28 C27 O2 C30 32.6(11) .
C28 C29 C30 O2 26.8(16) .
C29 C30 O2 Rh1 -178.6(10) .
C29 C30 O2 C27 -37.1(14) .
O2 C27 C28 C29 -14.1(12) .
